data_7153072
loop_
_publ_author_name
'Lukmantara, Adeline Y.'
'Kalinowski, Danuta S.'
'Kumar, Naresh'
'Richardson, Des R.'

_publ_section_title
;
 Structure-activity studies of 4-phenyl-substituted 2'-benzoylpyridine
 thiosemicarbazones with potent and selective anti-tumour activity.
;
_journal_issue 37
_journal_name_full 'Organic &amp; biomolecular chemistry'
_journal_page_first 6414
_journal_page_last 6425
_journal_paper_doi 10.1039/c3ob41109e
_journal_volume 11
_journal_year 2013
_chemical_formula_sum 'C20 H18 N4 S'
_chemical_formula_weight 346.44
_chemical_name_systematic
;
?
;
_space_group_IT_number 2
_symmetry_cell_setting triclinic
_symmetry_space_group_name_Hall '-P 1'
_symmetry_space_group_name_H-M 'P -1'
_atom_sites_solution_hydrogens geom
_atom_sites_solution_primary direct
_atom_sites_solution_secondary difmap
_audit_creation_method SHELXL-97
_cell_angle_alpha 101.101(6)
_cell_angle_beta 106.020(6)
_cell_angle_gamma 115.357(4)
_cell_formula_units_Z 2
_cell_length_a 9.5261(12)
_cell_length_b 9.7850(11)
_cell_length_c 11.566(2)
_cell_measurement_reflns_used 2720
_cell_measurement_temperature 150(2)
_cell_measurement_theta_max 24.065
_cell_measurement_theta_min 2.538
_cell_volume 874.4(2)
_computing_cell_refinement '<i>SAINT</i> (Bruker, 2007)'
_computing_data_collection '<i>APEX2</i> (Bruker, 2007)'
_computing_data_reduction '<i>SAINT</i> '
_computing_molecular_graphics '<i>SHELXTL-Plus</i> (Sheldrick, 2008)'
_computing_structure_refinement '<i>SHELXL-97</i> (Sheldrick, 2008)'
_computing_structure_solution '<i>SHELXS-97</i> (Sheldrick, 2008)'
_diffrn_ambient_temperature 150(2)
_diffrn_measured_fraction_theta_full 0.995
_diffrn_measured_fraction_theta_max 0.995
_diffrn_measurement_device_type 'Bruker Kappa APEXII CCD Diffractometer'
_diffrn_measurement_method '\f scans and \w scans with \k offsets'
_diffrn_radiation_monochromator graphite
_diffrn_radiation_source 'fine-focus sealed tube'
_diffrn_radiation_type MoK\a
_diffrn_radiation_wavelength 0.71073
_diffrn_reflns_av_R_equivalents 0.0517
_diffrn_reflns_av_sigmaI/netI 0.0679
_diffrn_reflns_limit_h_max 11
_diffrn_reflns_limit_h_min -11
_diffrn_reflns_limit_k_max 11
_diffrn_reflns_limit_k_min -8
_diffrn_reflns_limit_l_max 12
_diffrn_reflns_limit_l_min -13
_diffrn_reflns_number 11680
_diffrn_reflns_theta_full 25.00
_diffrn_reflns_theta_max 25.00
_diffrn_reflns_theta_min 2.50
_exptl_absorpt_coefficient_mu 0.195
_exptl_absorpt_correction_T_max 0.9871
_exptl_absorpt_correction_T_min 0.9206
_exptl_absorpt_correction_type multi-scan
_exptl_absorpt_process_details '<i>SADABS</i> (Bruker, 2001)'
_exptl_crystal_colour Yellow
_exptl_crystal_density_diffrn 1.316
_exptl_crystal_density_method 'not measured'
_exptl_crystal_description 'Thin needles'
_exptl_crystal_F_000 364
_exptl_crystal_size_max 0.43
_exptl_crystal_size_mid 0.11
_exptl_crystal_size_min 0.07
_refine_diff_density_max 0.189
_refine_diff_density_min -0.237
_refine_diff_density_rms 0.050
_refine_ls_extinction_method none
_refine_ls_goodness_of_fit_ref 1.026
_refine_ls_hydrogen_treatment refall
_refine_ls_matrix_type full
_refine_ls_number_parameters 298
_refine_ls_number_reflns 3070
_refine_ls_number_restraints 0
_refine_ls_restrained_S_all 1.026
_refine_ls_R_factor_all 0.0808
_refine_ls_R_factor_gt 0.0419
_refine_ls_shift/su_max 0.001
_refine_ls_shift/su_mean 0.000
_refine_ls_structure_factor_coef Fsqd
_refine_ls_weighting_details 'calc w=1/[\s^2^(Fo^2^)+(0.0449P)^2^+0.0634P] where P=(Fo^2^+2Fc^2^)/3'
_refine_ls_weighting_scheme calc
_refine_ls_wR_factor_gt 0.0832
_refine_ls_wR_factor_ref 0.0960
_reflns_number_gt 2098
_reflns_number_total 3070
_reflns_threshold_expression >2sigma(I)
_cod_data_source_file c3ob41109e.txt
_cod_data_source_block adeline2_p1bar
_cod_depositor_comments
;
The following automatic conversions were performed:

'_symmetry_cell_setting' value 'Triclinic' changed to 'triclinic'
according to /home/saulius/struct/CIF-dictionaries/cif_core.dic
dictionary named 'cif_core.dic' version 2.4.2 from 2011-04-26.

Automatic conversion script
Id: cif_fix_values 1891 2012-01-12 08:04:46Z andrius 
;
_cod_original_sg_symbol_H-M P-1
_cod_database_code 7153072

loop_
_symmetry_equiv_pos_as_xyz
'x, y, z'
'-x, -y, -z'

loop_
_atom_site_label
_atom_site_type_symbol
_atom_site_fract_x
_atom_site_fract_y
_atom_site_fract_z
_atom_site_U_iso_or_equiv
_atom_site_adp_type
_atom_site_occupancy
_atom_site_symmetry_multiplicity
_atom_site_calc_flag
S1 S 1.01484(7) 0.83257(7) 0.28492(6) 0.0278(2) Uani 1 1 d
N1 N 1.2192(2) 0.6547(2) 0.57918(17) 0.0261(5) Uani 1 1 d
N2 N 0.9624(2) 0.7378(2) 0.58576(16) 0.0229(4) Uani 1 1 d
N3 N 1.0175(2) 0.7624(2) 0.49131(17) 0.0231(4) Uani 1 1 d
H3N H 1.091(3) 0.743(2) 0.4839(19) 0.011(6) Uiso 1 1 d
N4 N 0.8132(2) 0.8218(2) 0.41405(18) 0.0222(4) Uani 1 1 d
H4N H 0.807(2) 0.813(2) 0.487(2) 0.018(6) Uiso 1 1 d
C1 C 1.0321(3) 0.6915(2) 0.6712(2) 0.0220(5) Uani 1 1 d
C2 C 1.1734(3) 0.6606(2) 0.6795(2) 0.0240(5) Uani 1 1 d
C4 C 1.3447(3) 0.6249(3) 0.5850(3) 0.0316(6) Uani 1 1 d
H4 H 1.369(3) 0.617(2) 0.509(2) 0.028(6) Uiso 1 1 d
C5 C 1.4302(3) 0.5993(3) 0.6878(3) 0.0369(6) Uani 1 1 d
H5 H 1.518(3) 0.576(3) 0.689(2) 0.051(8) Uiso 1 1 d
C6 C 1.3857(3) 0.6070(3) 0.7912(3) 0.0378(7) Uani 1 1 d
H6 H 1.446(3) 0.592(3) 0.866(2) 0.055(8) Uiso 1 1 d
C7 C 1.2572(3) 0.6390(3) 0.7879(2) 0.0324(6) Uani 1 1 d
H7 H 1.226(3) 0.643(3) 0.857(2) 0.036(7) Uiso 1 1 d
C8 C 0.9552(3) 0.6699(2) 0.7668(2) 0.0217(5) Uani 1 1 d
C9 C 0.9012(3) 0.5291(3) 0.7957(2) 0.0293(6) Uani 1 1 d
H9 H 0.911(3) 0.444(3) 0.754(2) 0.031(6) Uiso 1 1 d
C10 C 0.8264(3) 0.5103(3) 0.8825(2) 0.0316(6) Uani 1 1 d
H10 H 0.788(3) 0.412(3) 0.900(2) 0.038(6) Uiso 1 1 d
C11 C 0.8052(3) 0.6317(3) 0.9433(2) 0.0296(6) Uani 1 1 d
H11 H 0.754(2) 0.618(2) 1.004(2) 0.024(6) Uiso 1 1 d
C12 C 0.8581(3) 0.7724(3) 0.9153(2) 0.0273(5) Uani 1 1 d
H12 H 0.843(3) 0.863(3) 0.957(2) 0.035(6) Uiso 1 1 d
C13 C 0.9310(3) 0.7911(3) 0.8275(2) 0.0247(5) Uani 1 1 d
H13 H 0.968(2) 0.888(2) 0.8087(18) 0.023(5) Uiso 1 1 d
C14 C 0.9409(3) 0.8058(2) 0.3984(2) 0.0208(5) Uani 1 1 d
C15 C 0.6953(3) 0.8543(2) 0.3383(2) 0.0207(5) Uani 1 1 d
C16 C 0.5874(3) 0.8738(3) 0.3909(2) 0.0251(5) Uani 1 1 d
H16 H 0.600(3) 0.864(2) 0.475(2) 0.034(6) Uiso 1 1 d
C17 C 0.4654(3) 0.9038(3) 0.3250(2) 0.0270(6) Uani 1 1 d
H17 H 0.395(3) 0.916(2) 0.3640(19) 0.028(6) Uiso 1 1 d
C18 C 0.4463(3) 0.9153(2) 0.2045(2) 0.0241(5) Uani 1 1 d
C19 C 0.5550(3) 0.8957(3) 0.1539(2) 0.0282(6) Uani 1 1 d
H19 H 0.541(3) 0.903(2) 0.070(2) 0.024(6) Uiso 1 1 d
C20 C 0.6780(3) 0.8653(3) 0.2182(2) 0.0269(6) Uani 1 1 d
H20 H 0.749(3) 0.852(2) 0.179(2) 0.026(6) Uiso 1 1 d
C21 C 0.3115(4) 0.9443(4) 0.1316(3) 0.0358(6) Uani 1 1 d
H211 H 0.330(4) 0.981(3) 0.064(3) 0.070(9) Uiso 1 1 d
H212 H 0.301(4) 1.022(4) 0.185(3) 0.075(10) Uiso 1 1 d
H213 H 0.202(4) 0.849(4) 0.094(3) 0.078(10) Uiso 1 1 d

loop_
_atom_site_aniso_label
_atom_site_aniso_U_11
_atom_site_aniso_U_22
_atom_site_aniso_U_33
_atom_site_aniso_U_23
_atom_site_aniso_U_13
_atom_site_aniso_U_12
S1 0.0318(4) 0.0362(4) 0.0275(4) 0.0158(3) 0.0171(3) 0.0222(3)
N1 0.0226(11) 0.0244(10) 0.0283(12) 0.0062(9) 0.0081(9) 0.0121(9)
N2 0.0266(11) 0.0214(10) 0.0195(10) 0.0073(8) 0.0100(9) 0.0109(8)
N3 0.0238(11) 0.0290(11) 0.0246(12) 0.0108(9) 0.0118(10) 0.0182(9)
N4 0.0261(11) 0.0307(10) 0.0165(11) 0.0121(9) 0.0108(9) 0.0172(9)
C1 0.0228(12) 0.0155(11) 0.0202(13) 0.0039(10) 0.0027(11) 0.0081(10)
C2 0.0239(13) 0.0169(11) 0.0248(14) 0.0062(10) 0.0058(11) 0.0082(10)
C4 0.0284(15) 0.0285(13) 0.0325(16) 0.0063(12) 0.0093(13) 0.0138(11)
C5 0.0252(15) 0.0332(14) 0.0473(18) 0.0095(13) 0.0082(14) 0.0168(12)
C6 0.0304(15) 0.0404(15) 0.0398(18) 0.0162(13) 0.0046(14) 0.0208(13)
C7 0.0323(15) 0.0348(14) 0.0284(15) 0.0118(12) 0.0082(13) 0.0178(12)
C8 0.0187(12) 0.0231(12) 0.0176(12) 0.0062(10) 0.0033(10) 0.0089(10)
C9 0.0370(15) 0.0230(12) 0.0274(14) 0.0080(11) 0.0116(12) 0.0162(11)
C10 0.0381(15) 0.0259(13) 0.0277(14) 0.0135(12) 0.0134(12) 0.0120(12)
C11 0.0266(14) 0.0365(14) 0.0207(13) 0.0098(12) 0.0084(12) 0.0129(11)
C12 0.0261(14) 0.0301(13) 0.0250(14) 0.0085(11) 0.0064(11) 0.0167(11)
C13 0.0247(13) 0.0228(12) 0.0244(13) 0.0101(11) 0.0057(11) 0.0122(11)
C14 0.0211(12) 0.0167(11) 0.0189(12) 0.0025(10) 0.0047(10) 0.0089(10)
C15 0.0189(12) 0.0183(11) 0.0207(13) 0.0053(10) 0.0048(11) 0.0087(10)
C16 0.0274(14) 0.0300(13) 0.0189(13) 0.0088(11) 0.0097(11) 0.0153(11)
C17 0.0240(14) 0.0299(13) 0.0278(14) 0.0064(11) 0.0118(12) 0.0151(11)
C18 0.0196(13) 0.0215(11) 0.0286(14) 0.0102(10) 0.0078(11) 0.0089(10)
C19 0.0281(14) 0.0354(13) 0.0242(14) 0.0181(11) 0.0110(12) 0.0154(11)
C20 0.0289(14) 0.0370(14) 0.0250(14) 0.0153(11) 0.0158(12) 0.0202(12)
C21 0.0310(17) 0.0428(17) 0.0416(18) 0.0222(15) 0.0137(14) 0.0231(15)

loop_
_atom_type_symbol
_atom_type_description
_atom_type_scat_dispersion_real
_atom_type_scat_dispersion_imag
_atom_type_scat_source
C C 0.0033 0.0016 'International Tables Vol C Tables 4.2.6.8 and 6.1.1.4'
H H 0.0000 0.0000 'International Tables Vol C Tables 4.2.6.8 and 6.1.1.4'
N N 0.0061 0.0033 'International Tables Vol C Tables 4.2.6.8 and 6.1.1.4'
S S 0.1246 0.1234 'International Tables Vol C Tables 4.2.6.8 and 6.1.1.4'

loop_
_geom_angle_atom_site_label_1
_geom_angle_atom_site_label_2
_geom_angle_atom_site_label_3
_geom_angle
C4 N1 C2 118.4(2)
C1 N2 N3 120.35(18)
N2 N3 C14 120.70(19)
N2 N3 H3N 120.9(14)
C14 N3 H3N 118.1(14)
C14 N4 C15 132.09(19)
C14 N4 H4N 111.6(13)
C15 N4 H4N 116.2(13)
N2 C1 C2 126.7(2)
N2 C1 C8 112.94(18)
C2 C1 C8 120.31(18)
N1 C2 C7 120.9(2)
N1 C2 C1 117.93(19)
C7 C2 C1 121.2(2)
N1 C4 C5 123.7(2)
N1 C4 H4 115.1(12)
C5 C4 H4 121.2(13)
C6 C5 C4 118.3(3)
C6 C5 H5 119.9(15)
C4 C5 H5 121.8(15)
C5 C6 C7 119.1(2)
C5 C6 H6 119.6(15)
C7 C6 H6 121.3(15)
C6 C7 C2 119.6(2)
C6 C7 H7 119.2(14)
C2 C7 H7 121.1(14)
C9 C8 C13 118.3(2)
C9 C8 C1 121.8(2)
C13 C8 C1 119.88(18)
C10 C9 C8 120.7(2)
C10 C9 H9 118.5(13)
C8 C9 H9 120.7(13)
C9 C10 C11 120.5(2)
C9 C10 H10 119.4(13)
C11 C10 H10 120.1(13)
C10 C11 C12 119.4(2)
C10 C11 H11 120.1(12)
C12 C11 H11 120.5(12)
C13 C12 C11 120.3(2)
C13 C12 H12 118.1(12)
C11 C12 H12 121.5(12)
C12 C13 C8 120.7(2)
C12 C13 H13 120.1(12)
C8 C13 H13 119.2(12)
N4 C14 N3 113.08(19)
N4 C14 S1 129.01(16)
N3 C14 S1 117.91(17)
C20 C15 C16 118.6(2)
C20 C15 N4 125.7(2)
C16 C15 N4 115.60(19)
C17 C16 C15 120.8(2)
C17 C16 H16 121.7(13)
C15 C16 H16 117.5(13)
C16 C17 C18 121.3(2)
C16 C17 H17 118.0(12)
C18 C17 H17 120.7(12)
C19 C18 C17 117.0(2)
C19 C18 C21 121.6(2)
C17 C18 C21 121.3(2)
C18 C19 C20 122.6(2)
C18 C19 H19 117.0(12)
C20 C19 H19 120.4(12)
C15 C20 C19 119.6(2)
C15 C20 H20 121.2(13)
C19 C20 H20 119.2(13)
C18 C21 H211 114.1(17)
C18 C21 H212 112.7(18)
H211 C21 H212 106(2)
C18 C21 H213 111.6(17)
H211 C21 H213 106(2)
H212 C21 H213 105(2)

loop_
_geom_bond_atom_site_label_1
_geom_bond_atom_site_label_2
_geom_bond_distance
S1 C14 1.665(2)
N1 C4 1.335(3)
N1 C2 1.347(3)
N2 C1 1.301(3)
N2 N3 1.355(2)
N3 C14 1.370(3)
N3 H3N 0.82(2)
N4 C14 1.345(3)
N4 C15 1.414(3)
N4 H4N 0.89(2)
C1 C2 1.484(3)
C1 C8 1.485(3)
C2 C7 1.396(3)
C4 C5 1.377(3)
C4 H4 0.96(2)
C5 C6 1.374(4)
C5 H5 0.95(3)
C6 C7 1.380(3)
C6 H6 0.97(3)
C7 H7 0.93(2)
C8 C9 1.393(3)
C8 C13 1.398(3)
C9 C10 1.379(3)
C9 H9 0.94(2)
C10 C11 1.382(3)
C10 H10 0.95(2)
C11 C12 1.386(3)
C11 H11 0.96(2)
C12 C13 1.378(3)
C12 H12 1.01(2)
C13 H13 0.95(2)
C15 C20 1.384(3)
C15 C16 1.390(3)
C16 C17 1.381(3)
C16 H16 0.97(2)
C17 C18 1.388(3)
C17 H17 0.94(2)
C18 C19 1.383(3)
C18 C21 1.499(3)
C19 C20 1.385(3)
C19 H19 0.96(2)
C20 H20 0.95(2)
C21 H211 0.95(3)
C21 H212 0.95(3)
C21 H213 0.95(3)

loop_
_geom_torsion_atom_site_label_1
_geom_torsion_atom_site_label_2
_geom_torsion_atom_site_label_3
_geom_torsion_atom_site_label_4
_geom_torsion
C1 N2 N3 C14 177.75(18)
N3 N2 C1 C2 0.2(3)
N3 N2 C1 C8 -179.73(17)
C4 N1 C2 C7 1.2(3)
C4 N1 C2 C1 -179.15(18)
N2 C1 C2 N1 -11.0(3)
C8 C1 C2 N1 168.87(18)
N2 C1 C2 C7 168.6(2)
C8 C1 C2 C7 -11.5(3)
C2 N1 C4 C5 0.1(3)
N1 C4 C5 C6 -0.9(4)
C4 C5 C6 C7 0.4(4)
C5 C6 C7 C2 0.9(4)
N1 C2 C7 C6 -1.7(3)
C1 C2 C7 C6 178.6(2)
N2 C1 C8 C9 129.6(2)
C2 C1 C8 C9 -50.3(3)
N2 C1 C8 C13 -48.5(3)
C2 C1 C8 C13 131.6(2)
C13 C8 C9 C10 -0.3(3)
C1 C8 C9 C10 -178.4(2)
C8 C9 C10 C11 -0.6(4)
C9 C10 C11 C12 0.7(3)
C10 C11 C12 C13 0.1(3)
C11 C12 C13 C8 -1.0(3)
C9 C8 C13 C12 1.1(3)
C1 C8 C13 C12 179.3(2)
C15 N4 C14 N3 -175.55(19)
C15 N4 C14 S1 4.9(3)
N2 N3 C14 N4 0.8(3)
N2 N3 C14 S1 -179.57(14)
C14 N4 C15 C20 5.5(4)
C14 N4 C15 C16 -175.5(2)
C20 C15 C16 C17 -0.1(3)
N4 C15 C16 C17 -179.12(19)
C15 C16 C17 C18 0.1(3)
C16 C17 C18 C19 -0.1(3)
C16 C17 C18 C21 178.7(2)
C17 C18 C19 C20 0.2(3)
C21 C18 C19 C20 -178.6(2)
C16 C15 C20 C19 0.2(3)
N4 C15 C20 C19 179.1(2)
C18 C19 C20 C15 -0.3(3)
